data_2002008
loop_
_publ_author_name
'Boys, D.'
'Manr\'iquez, V.'
'Cassels, B. K.'

_publ_section_title
;
 Structure of (<i>E</i>)-1-(4-methoxyphenyl)-2-nitropropene
;
_journal_issue 2
_journal_name_full 'Acta Crystallographica Section C'
_journal_page_first 387
_journal_page_last 388
_journal_paper_doi 10.1107/S0108270192009193
_journal_volume 49
_journal_year 1993
_chemical_formula_sum 'C10 H11 N O3'
_chemical_formula_weight 193.2
_symmetry_cell_setting orthorhombic
_symmetry_space_group_name_Hall 'P 2ac 2ab'
_symmetry_space_group_name_H-M 'P 21 21 21'
_atom_type_scat_source IntTabIV
_cell_angle_alpha 90
_cell_angle_beta 90
_cell_angle_gamma 90
_cell_formula_units_Z 4
_cell_length_a 7.3870(10)
_cell_length_b 10.719(2)
_cell_length_c 12.325(2)
_cell_measurement_reflns_used 24
_cell_measurement_temperature 293
_cell_measurement_theta_max 11.0
_cell_measurement_theta_min 3.3
_cell_volume 975.9(3)
_computing_structure_refinement 'Please specify (reference)'
_computing_structure_solution 'Please specify (reference)'
_diffrn_measurement_device 'Siemens R3m/V'
_diffrn_measurement_method 2\q-\q
_diffrn_radiation_type MoK\a
_diffrn_radiation_wavelength 0.71073
_diffrn_reflns_av_R_equivalents 0.0172
_diffrn_reflns_limit_h_max 8
_diffrn_reflns_limit_h_min 0
_diffrn_reflns_limit_k_max 12
_diffrn_reflns_limit_k_min 0
_diffrn_reflns_limit_l_max 14
_diffrn_reflns_limit_l_min 0
_diffrn_reflns_number 2064
_diffrn_reflns_theta_max 'Please give'
_diffrn_standards_interval_count 98
_diffrn_standards_number 2
_exptl_absorpt_coefficient_mu 0.092
_exptl_absorpt_correction_T_max 1.000
_exptl_absorpt_correction_T_min 0.9543
_exptl_absorpt_correction_type Empirical?
_exptl_crystal_colour Yellow
_exptl_crystal_density_diffrn 1.315
_exptl_crystal_description Parallelepiped
_exptl_crystal_size_max 0.55
_exptl_crystal_size_mid 0.44
_exptl_crystal_size_min 0.34
_refine_diff_density_max 0.11
_refine_diff_density_min -0.19
_refine_ls_goodness_of_fit_obs 0.99
_refine_ls_hydrogen_treatment
;
Riding model, C-H 0.96 \%A, free isotropic U; methyl H atoms
located from \DF map, refined isotropically
;
_refine_ls_number_parameters 156
_refine_ls_R_factor_obs 0.039
_refine_ls_shift/esd_max 0.030
_refine_ls_structure_factor_coef F
_refine_ls_weighting_details 'w = [\s^2^(F)+0.0024F^2^]^-1^'
_refine_ls_weighting_scheme calc
_refine_ls_wR_factor_obs 0.055
_reflns_number_observed 879
_reflns_number_total 1027
_reflns_observed_criterion F>3\s(F)
_cod_data_source_file cd1007.cif
_cod_data_source_block cd1007_structure_1_of_1
_cod_depositor_comments
;
The following automatic conversions were performed:

'_refine_ls_weighting_scheme' value '[\s^2^(F)+0.0024F^2^]^-1^' was
changed to 'calc'. New tag '_refine_ls_weighting_details' was
created. The value of the new tag was set to 'w =
[\s^2^(F)+0.0024F^2^]^-1^'.

Automatic conversion script
Id: cif_fix_values 3143 2015-03-26 13:38:13Z robertas 
;
_cod_original_formula_sum 'C10 H11 N1 O3'
_cod_database_code 2002008

loop_
_atom_site_label
_atom_site_fract_x
_atom_site_fract_y
_atom_site_fract_z
_atom_site_U_iso_or_equiv
N(1) .1550(4) .3321(3) 1.2706(2) .0790(10)
O(1) .1926(5) .2342(3) 1.3158(2) .1200(10)
O(2) .1345(5) .4289(3) 1.3207(2) .1130(10)
O(3) .1242(3) .1017(2) .65750(10) .0780(10)
C(1) .1490(4) .2024(2) .9839(2) .0530(10)
C(2) .1054(4) .0821(3) .9500(2) .0620(10)
C(3) .0960(3) .0509(3) .8412(2) .0640(10)
C(4) .1345(3) .1411(3) .7635(2) .0590(10)
C(5) .1793(3) .2603(2) .7943(2) .0610(10)
C(6) .1863(3) .2902(2) .9041(2) .0580(10)
C(7) .1581(3) .2271(3) 1.1009(2) .0590(10)
C(8) .1383(3) .3352(3) 1.1515(2) .0600(10)
C(9) .0907(5) .4600(3) 1.1072(3) .0770(10)
C(10) .1574(6) .1915(3) .5759(2) .0850(10)
H(2) .0823 .0190 1.0035 ?
H(3) .0631 -.0320 .8195 ?
H(5) .2057 .3226 .7406 ?
H(6) .2190 .3735 .9251 ?
H(7) .1820 .1562 1.1462 ?
H(9A) .025(5) .449(4) 1.040(3) .105(12)
H(9B) .187(7) .503(4) 1.106(5) .15(2)
H(9C) .014(5) .509(3) 1.165(3) .099(10)
H(10A) .142(5) .142(3) .508(3) .107(12)
H(10B) .288(6) .227(4) .583(4) .119(14)
H(10C) .067(5) .253(3) .578(3) .091(11)

loop_
_geom_angle_atom_site_label_1
_geom_angle_atom_site_label_2
_geom_angle_atom_site_label_3
_geom_angle
O(1) N(1) O(2) 122.0(3)
O(2) N(1) C(8) 118.4(3)
C(2) C(1) C(6) 117.4(2)
C(6) C(1) C(7) 124.4(2)
C(2) C(3) C(4) 119.3(3)
O(3) C(4) C(5) 124.1(2)
C(4) C(5) C(6) 119.5(2)
C(1) C(7) C(8) 128.0(2)
N(1) C(8) C(9) 113.9(2)
H(9A) C(9) H(9B) 118(4)
H(9A) C(9) H(9C) 112(3)
H(9B) C(9) H(9C) 102(4)
O(1) N(1) C(8) 119.6(3)
C(4) O(3) C(10) 117.2(2)
C(2) C(1) C(7) 118.2(2)
C(1) C(2) C(3) 121.7(2)
O(3) C(4) C(3) 115.4(2)
C(3) C(4) C(5) 120.4(2)
C(1) C(6) C(5) 121.7(2)
N(1) C(8) C(7) 116.1(2)
C(7) C(8) C(9) 129.8(2)
H(10A) C(10) H(10B) 112(3)
H(10A) C(10) H(10C) 108(3)
H(10B) C(10) H(10C) 114(3)

loop_
_geom_bond_atom_site_label_1
_geom_bond_atom_site_label_2
_geom_bond_distance
N(1) O(1) 1.221(4)
N(1) C(8) 1.474(3)
O(3) C(10) 1.414(4)
C(1) C(6) 1.389(3)
C(2) C(3) 1.384(4)
C(4) C(5) 1.373(4)
C(7) C(8) 1.324(4)
C(9) H(9A) 0.96(4)
C(9) H(9B) 0.85(5)
C(9) H(9C) 1.05(3)
N(1) O(2) 1.217(4)
O(3) C(4) 1.375(3)
C(1) C(2) 1.393(4)
C(1) C(7) 1.467(3)
C(3) C(4) 1.390(4)
C(5) C(6) 1.392(3)
C(8) C(9) 1.486(4)
C(10) H(10A) 1.00(4)
C(10) H(10B) 1.04(4)
C(10) H(10C) 0.94(4)
